data_2206617
loop_
_publ_author_name
'Chellamuthu Muthamizhchelvan'
'Kolandaivelu Saminathan'
'Krishnan SethuSankar'
'Jan Fraanje'
'Rene Peschar'
'Kandasamy Sivakumar'

_publ_section_title
;
 Triethylaminium picrate
;
_journal_coeditor_code AT6023
_journal_issue 9
_journal_name_full 'Acta Crystallographica Section E'
_journal_page_first o2987
_journal_page_last o2989
_journal_paper_doi 10.1107/S1600536805025870
_journal_volume 61
_journal_year 2005
_chemical_formula_iupac 'C6 H16 N1 +, C6 H2 N3 O7 -'
_chemical_formula_moiety 'C6 H16 N1 +, C6 H2 N3 O7 -'
_chemical_formula_sum 'C12 H18 N4 O7'
_chemical_formula_weight 330.30
_chemical_name_systematic
;
Triethylaminium picrate
;
_space_group_IT_number 29
_symmetry_cell_setting orthorhombic
_symmetry_space_group_name_Hall 'P 2c -2ac'
_symmetry_space_group_name_H-M 'P c a 21'
_atom_sites_solution_hydrogens difmap
_atom_sites_solution_primary direct
_atom_sites_solution_secondary difmap
_audit_creation_method SHELXL-97
_cell_angle_alpha 90.00
_cell_angle_beta 90.00
_cell_angle_gamma 90.00
_cell_formula_units_Z 8
_cell_length_a 21.9799(15)
_cell_length_b 6.9727(4)
_cell_length_c 20.7700(13)
_cell_measurement_reflns_used 25
_cell_measurement_temperature 293(2)
_cell_measurement_theta_max 50
_cell_measurement_theta_min 15
_cell_volume 3183.2(3)
_computing_cell_refinement 'CAD-4 EXPRESS'
_computing_data_collection 'CAD-4 EXPRESS (Enraf--Nonius, 1997)'
_computing_data_reduction 'XCAD4 (Harms & Wocadlo, 1995)'
_computing_molecular_graphics 'ORTEP-3 (Farrugia, 1997) and PLATON (Spek, 2003)'
_computing_publication_material SHELXL97
_computing_structure_refinement 'SHELXL97 (Sheldrick, 1997)'
_computing_structure_solution 'SHELXS97 (Sheldrick, 1997)'
_diffrn_ambient_temperature 293(2)
_diffrn_measured_fraction_theta_full 1.000
_diffrn_measured_fraction_theta_max 1.000
_diffrn_measurement_device_type 'Enraf--Nonius CAD-4'
_diffrn_measurement_method \w-2\q
_diffrn_radiation_monochromator graphite
_diffrn_radiation_source 'fine-focus sealed tube'
_diffrn_radiation_type CuK\a
_diffrn_radiation_wavelength 1.54178
_diffrn_reflns_av_R_equivalents 0.057
_diffrn_reflns_av_sigmaI/netI 0.052
_diffrn_reflns_limit_h_max 27
_diffrn_reflns_limit_h_min -8
_diffrn_reflns_limit_k_max 8
_diffrn_reflns_limit_k_min -3
_diffrn_reflns_limit_l_max 25
_diffrn_reflns_limit_l_min -8
_diffrn_reflns_number 3634
_diffrn_reflns_theta_full 74.74
_diffrn_reflns_theta_max 74.74
_diffrn_reflns_theta_min 4.02
_diffrn_standards_decay_% 1
_diffrn_standards_interval_count 100
_diffrn_standards_number 2
_exptl_absorpt_coefficient_mu 0.983
_exptl_absorpt_correction_T_max 0.745
_exptl_absorpt_correction_T_min 0.682
_exptl_absorpt_correction_type psi-scan
_exptl_absorpt_process_details '(North et al., 1968)'
_exptl_crystal_colour Yellow
_exptl_crystal_density_diffrn 1.378
_exptl_crystal_density_method 'not measured'
_exptl_crystal_description pyramidal
_exptl_crystal_F_000 1392
_exptl_crystal_size_max 0.5
_exptl_crystal_size_mid 0.4
_exptl_crystal_size_min 0.3
_refine_diff_density_max 0.27
_refine_diff_density_min -0.18
_refine_ls_extinction_coef 0.0009(2)
_refine_ls_extinction_expression Fc^*^=kFc[1+0.001xFc^2^\l^3^/sin(2\q)]^-1/4^
_refine_ls_extinction_method SHELXL97
_refine_ls_goodness_of_fit_ref 1.02
_refine_ls_hydrogen_treatment mixed
_refine_ls_matrix_type full
_refine_ls_number_parameters 440
_refine_ls_number_reflns 3363
_refine_ls_number_restraints 3
_refine_ls_restrained_S_all 1.03
_refine_ls_R_factor_all 0.073
_refine_ls_R_factor_gt 0.052
_refine_ls_shift/su_max 0.000
_refine_ls_shift/su_mean 0.000
_refine_ls_structure_factor_coef Fsqd
_refine_ls_weighting_details 'calc w  =1/[\s^2^(Fo^2^)+(0.1004P)^2^+0.2349P] where P = (Fo^2^+2Fc^2^)/3'
_refine_ls_weighting_scheme calc
_refine_ls_wR_factor_gt 0.144
_refine_ls_wR_factor_ref 0.165
_reflns_number_gt 2403
_reflns_number_total 3363
_reflns_threshold_expression I>2\s(I)
_cod_data_source_file at6023.cif
_cod_data_source_block I
_cod_depositor_comments
;
The following automatic conversions were performed:
'_symmetry_cell_setting' value 'Orthorhombic' changed to 'orthorhombic'
according to '/home/saulius/struct/CIF-dictionaries/cif_core.dic'
dictionary named 'cif_core.dic' version 2.4.1 from 2010-06-29.

Automatic conversion script
Id: cif_fix_enum 1527 2010-12-29 10:47:43Z saulius 

The following automatic conversions were performed:

'_symmetry_cell_setting' value 'Orthorhombic' changed to
'orthorhombic' according to
/home/saulius/struct/CIF-dictionaries/cif_core.dic dictionary named
'cif_core.dic' version 2.4.1 from 2010-06-29.

Automatic conversion script
Id: cif_fix_values 1715 2011-07-08 13:25:40Z adriana 
;
_cod_original_sg_symbol_Hall 'P  2c  -2ac'
_cod_database_code 2206617
_cod_database_fobs_code 2206617

loop_
_symmetry_equiv_pos_as_xyz
'x, y, z'
'-x, -y, z+1/2'
'x+1/2, -y, z'
'-x+1/2, y, z+1/2'

loop_
_atom_site_label
_atom_site_fract_x
_atom_site_fract_y
_atom_site_fract_z
_atom_site_U_iso_or_equiv
_atom_site_adp_type
_atom_site_calc_flag
_atom_site_refinement_flags
_atom_site_occupancy
_atom_site_type_symbol
O1A 0.27755(14) 0.9469(6) 0.40260(17) 0.0799(9) Uani d . 1 O
O2A 0.3783(2) 0.8759(8) 0.4768(2) 0.1118(15) Uani d . 1 O
O3A 0.44675(19) 1.0764(7) 0.4429(2) 0.0972(12) Uani d . 1 O
O4A 0.50171(18) 0.9438(7) 0.2210(2) 0.1016(13) Uani d . 1 O
O5A 0.4305(2) 0.8915(8) 0.15120(19) 0.1101(14) Uani d . 1 O
O6A 0.2197(2) 0.9545(10) 0.2250(3) 0.1254(18) Uani d . 1 O
O7A 0.20470(17) 0.7831(8) 0.3094(3) 0.1168(15) Uani d . 1 O
N1A 0.40325(19) 0.9697(7) 0.4339(2) 0.0727(10) Uani d . 1 N
N2A 0.4485(2) 0.9209(6) 0.2065(2) 0.0790(11) Uani d . 1 N
N3A 0.2370(2) 0.8766(7) 0.2741(2) 0.0809(11) Uani d . 1 N
C1A 0.31536(17) 0.9291(5) 0.3591(2) 0.0552(9) Uani d . 1 C
C2A 0.38041(18) 0.9473(5) 0.3690(2) 0.0554(9) Uani d . 1 C
C3A 0.42253(18) 0.9504(5) 0.3202(2) 0.0569(9) Uani d . 1 C
C4A 0.4028(2) 0.9259(6) 0.2577(2) 0.0615(10) Uani d . 1 C
C5A 0.3426(2) 0.9042(6) 0.2426(2) 0.0622(10) Uani d . 1 C
C6A 0.30067(18) 0.9031(6) 0.2914(2) 0.0576(9) Uani d . 1 C
N4A 0.17041(19) 0.9221(8) 0.4721(2) 0.0895(14) Uani d D 1 N
C7A 0.1472(3) 0.7256(9) 0.4619(3) 0.0944(16) Uani d . 1 C
H7A 0.1798 0.6353 0.4704 0.113 Uiso calc R 1 H
H7B 0.1356 0.7115 0.4171 0.113 Uiso calc R 1 H
C8A 0.0928(4) 0.6739(12) 0.5042(4) 0.124(3) Uani d . 1 C
H8A 0.0803 0.5447 0.4952 0.186 Uiso calc R 1 H
H8B 0.0598 0.7600 0.4953 0.186 Uiso calc R 1 H
H8C 0.1041 0.6844 0.5487 0.186 Uiso calc R 1 H
C9A 0.1930(5) 0.981(2) 0.5343(4) 0.252(11) Uani d D 1 C
H9A 0.1611 0.9571 0.5656 0.302 Uiso calc R 1 H
H9B 0.1994 1.1184 0.5329 0.302 Uiso calc R 1 H
C10A 0.2494(6) 0.892(3) 0.5588(5) 0.284(12) Uani d D 1 C
H10A 0.2565 0.9329 0.6022 0.426 Uiso calc R 1 H
H10B 0.2831 0.9292 0.5322 0.426 Uiso calc R 1 H
H10C 0.2453 0.7545 0.5579 0.426 Uiso calc R 1 H
C11A 0.1246(5) 1.0724(11) 0.4570(8) 0.163(5) Uani d . 1 C
H11A 0.0910 1.0613 0.4870 0.196 Uiso calc R 1 H
H11B 0.1430 1.1975 0.4631 0.196 Uiso calc R 1 H
C12A 0.1004(4) 1.0600(17) 0.3903(10) 0.191(7) Uani d . 1 C
H12A 0.0710 1.1598 0.3836 0.287 Uiso calc R 1 H
H12B 0.0814 0.9374 0.3840 0.287 Uiso calc R 1 H
H12C 0.1332 1.0746 0.3601 0.287 Uiso calc R 1 H
O1B 0.54679(15) 0.5403(6) 0.72140(19) 0.0860(10) Uani d . 1 O
O2B 0.6359(3) 0.6909(11) 0.6415(2) 0.146(2) Uani d . 1 O
O3B 0.7158(3) 0.5304(12) 0.6599(3) 0.147(2) Uani d . 1 O
O4B 0.78537(14) 0.6353(6) 0.8795(2) 0.0921(11) Uani d . 1 O
O5B 0.72258(18) 0.5833(8) 0.9564(2) 0.1003(13) Uani d . 1 O
O6B 0.5116(2) 0.4255(8) 0.9027(3) 0.1154(16) Uani d . 1 O
O7B 0.47849(17) 0.6244(9) 0.8318(3) 0.1257(18) Uani d . 1 O
N1B 0.6679(2) 0.6027(7) 0.6778(2) 0.0826(12) Uani d . 1 N
N2B 0.73400(17) 0.6036(6) 0.8994(2) 0.0708(10) Uani d . 1 N
N3B 0.51909(17) 0.5309(7) 0.8561(3) 0.0842(13) Uani d . 1 N
C1B 0.58816(19) 0.5621(6) 0.7620(2) 0.0597(9) Uani d . 1 C
C6B 0.58025(17) 0.5511(6) 0.8303(2) 0.0599(10) Uani d . 1 C
C5B 0.62663(19) 0.5578(6) 0.8749(2) 0.0587(10) Uani d . 1 C
C4B 0.68484(17) 0.5855(6) 0.8535(2) 0.0564(9) Uani d . 1 C
C3B 0.69780(19) 0.6014(6) 0.7880(2) 0.0598(10) Uani d . 1 C
C2B 0.65117(19) 0.5894(6) 0.7451(2) 0.0584(9) Uani d . 1 C
N4B 0.43620(15) 0.5500(6) 0.65648(18) 0.0671(10) Uani d . 1 N
C7B 0.4329(3) 0.3752(9) 0.6143(3) 0.0932(17) Uani d . 1 C
H7C 0.4344 0.2614 0.6411 0.112 Uiso calc R 1 H
H7D 0.4680 0.3729 0.5861 0.112 Uiso calc R 1 H
C8B 0.3746(4) 0.3706(14) 0.5734(4) 0.131(3) Uani d . 1 C
H8D 0.3746 0.2577 0.5469 0.196 Uiso calc R 1 H
H8E 0.3731 0.4825 0.5465 0.196 Uiso calc R 1 H
H8F 0.3397 0.3686 0.6012 0.196 Uiso calc R 1 H
C9B 0.4404(2) 0.7359(9) 0.6186(3) 0.0889(15) Uani d . 1 C
H9C 0.4031 0.7521 0.5944 0.107 Uiso calc R 1 H
H9D 0.4432 0.8415 0.6489 0.107 Uiso calc R 1 H
C10B 0.4921(3) 0.7482(14) 0.5738(4) 0.120(2) Uani d . 1 C
H10D 0.4912 0.8697 0.5521 0.180 Uiso calc R 1 H
H10E 0.4893 0.6466 0.5427 0.180 Uiso calc R 1 H
H10F 0.5295 0.7363 0.5974 0.180 Uiso calc R 1 H
C11B 0.3868(2) 0.5622(9) 0.7058(3) 0.0862(16) Uani d . 1 C
H11C 0.3951 0.6697 0.7341 0.103 Uiso calc R 1 H
H11D 0.3485 0.5872 0.6842 0.103 Uiso calc R 1 H
C12B 0.3806(3) 0.3875(13) 0.7449(4) 0.113(2) Uani d . 1 C
H12D 0.3490 0.4055 0.7762 0.170 Uiso calc R 1 H
H12E 0.4183 0.3616 0.7666 0.170 Uiso calc R 1 H
H12F 0.3704 0.2813 0.7176 0.170 Uiso calc R 1 H
H3A 0.468(3) 0.960(8) 0.324(3) 0.095(18) Uiso d . 1 H
H5A 0.3294(19) 0.873(6) 0.199(2) 0.055(11) Uiso d . 1 H
H4A 0.209(3) 0.918(9) 0.446(3) 0.094(18) Uiso d . 1 H
H3B 0.617(2) 0.537(7) 0.918(2) 0.061(12) Uiso d . 1 H
H5B 0.737(3) 0.630(8) 0.768(3) 0.083(16) Uiso d . 1 H
H4B 0.476(3) 0.514(11) 0.678(4) 0.13(2) Uiso d . 1 H

loop_
_atom_site_aniso_label
_atom_site_aniso_U_11
_atom_site_aniso_U_22
_atom_site_aniso_U_33
_atom_site_aniso_U_12
_atom_site_aniso_U_13
_atom_site_aniso_U_23
O1A 0.0612(17) 0.109(3) 0.0691(19) 0.0074(16) 0.0189(15) -0.0032(19)
O2A 0.098(3) 0.166(4) 0.072(2) 0.004(3) 0.001(2) 0.035(3)
O3A 0.085(2) 0.120(3) 0.087(3) -0.015(2) -0.022(2) -0.002(2)
O4A 0.069(2) 0.127(4) 0.108(3) 0.000(2) 0.034(2) 0.005(3)
O5A 0.121(3) 0.145(4) 0.065(2) 0.020(3) 0.031(2) -0.003(2)
O6A 0.087(3) 0.193(5) 0.096(3) 0.013(3) -0.024(2) 0.008(3)
O7A 0.068(2) 0.155(4) 0.127(3) -0.037(2) 0.001(2) 0.012(3)
N1A 0.062(2) 0.091(3) 0.065(2) 0.0123(19) -0.0019(17) 0.009(2)
N2A 0.084(3) 0.082(3) 0.071(3) 0.008(2) 0.026(2) 0.005(2)
N3A 0.069(2) 0.093(3) 0.080(3) -0.002(2) -0.005(2) -0.009(2)
C1A 0.0514(19) 0.050(2) 0.064(2) 0.0033(15) 0.0049(17) 0.0018(17)
C2A 0.0522(19) 0.053(2) 0.061(2) 0.0035(15) 0.0042(16) 0.0043(18)
C3A 0.0495(19) 0.054(2) 0.067(2) 0.0057(15) 0.0105(18) 0.0013(18)
C4A 0.069(2) 0.052(2) 0.064(2) 0.0063(17) 0.016(2) 0.0039(18)
C5A 0.073(3) 0.056(2) 0.058(2) 0.0047(19) 0.004(2) -0.0027(19)
C6A 0.0535(19) 0.054(2) 0.065(2) 0.0014(16) 0.0031(17) -0.0051(19)
N4A 0.061(2) 0.127(4) 0.080(3) -0.011(2) 0.025(2) -0.021(3)
C7A 0.102(4) 0.091(4) 0.090(3) 0.016(3) 0.020(3) 0.006(3)
C8A 0.140(6) 0.112(5) 0.120(5) -0.035(4) 0.028(5) 0.011(4)
C9A 0.181(11) 0.46(3) 0.115(7) -0.177(15) 0.082(8) -0.124(12)
C10A 0.136(9) 0.63(4) 0.087(6) -0.020(16) 0.018(6) 0.053(12)
C11A 0.127(7) 0.079(4) 0.284(15) -0.011(4) 0.125(9) -0.016(6)
C12A 0.081(5) 0.154(9) 0.34(2) 0.017(5) 0.008(8) 0.094(12)
O1B 0.0656(18) 0.103(3) 0.090(2) -0.0009(17) -0.0277(18) 0.002(2)
O2B 0.141(4) 0.218(7) 0.081(3) 0.011(4) -0.008(3) 0.045(4)
O3B 0.128(4) 0.225(7) 0.087(3) 0.025(4) 0.024(3) -0.002(4)
O4B 0.0517(17) 0.121(3) 0.103(3) -0.0057(17) -0.0094(17) -0.014(2)
O5B 0.082(2) 0.147(4) 0.072(2) 0.001(2) -0.0132(18) 0.003(2)
O6B 0.087(3) 0.135(4) 0.125(4) -0.016(2) 0.030(3) 0.017(3)
O7B 0.0568(19) 0.170(4) 0.150(4) 0.023(2) -0.005(2) -0.012(4)
N1B 0.085(3) 0.097(3) 0.066(2) -0.002(2) -0.004(2) 0.000(2)
N2B 0.064(2) 0.074(2) 0.074(3) 0.0040(17) -0.0172(19) -0.007(2)
N3B 0.052(2) 0.094(3) 0.106(3) -0.004(2) 0.001(2) -0.016(3)
C1B 0.056(2) 0.052(2) 0.071(2) 0.0059(16) -0.0130(18) -0.0016(19)
C6B 0.0483(18) 0.054(2) 0.077(3) 0.0035(15) -0.0006(18) 0.001(2)
C5B 0.059(2) 0.054(2) 0.064(2) -0.0014(16) -0.0027(18) 0.0037(19)
C4B 0.0489(18) 0.050(2) 0.071(2) 0.0039(15) -0.0075(17) -0.0014(17)
C3B 0.054(2) 0.054(2) 0.071(3) -0.0009(17) -0.0029(19) -0.0013(19)
C2B 0.059(2) 0.052(2) 0.064(2) 0.0016(16) -0.0046(18) 0.0019(18)
N4B 0.0489(16) 0.097(3) 0.0549(18) 0.0111(17) -0.0060(14) -0.0012(19)
C7B 0.099(4) 0.103(4) 0.078(3) 0.033(3) -0.005(3) -0.007(3)
C8B 0.146(7) 0.146(7) 0.100(5) -0.005(5) -0.029(5) -0.046(5)
C9B 0.086(3) 0.094(4) 0.087(3) 0.008(3) -0.015(3) -0.002(3)
C10B 0.085(4) 0.169(7) 0.107(4) -0.022(4) -0.013(3) 0.047(5)
C11B 0.062(2) 0.124(5) 0.072(3) 0.013(3) 0.002(2) -0.010(3)
C12B 0.081(4) 0.162(7) 0.096(4) -0.005(4) 0.015(3) 0.021(4)

loop_
_atom_type_symbol
_atom_type_description
_atom_type_scat_dispersion_real
_atom_type_scat_dispersion_imag
_atom_type_scat_source
C C 0.0181 0.0000 'International Tables Vol C Tables 4.2.6.8 and 6.1.1.4'
H H 0.0000 0.0000 'International Tables Vol C Tables 4.2.6.8 and 6.1.1.4'
N N 0.0311 0.0000 'International Tables Vol C Tables 4.2.6.8 and 6.1.1.4'
O O 0.0492 0.0000 'International Tables Vol C Tables 4.2.6.8 and 6.1.1.4'

loop_
_geom_angle_atom_site_label_1
_geom_angle_atom_site_label_2
_geom_angle_atom_site_label_3
_geom_angle
_geom_angle_publ_flag
O3A N1A O2A 123.9(5) ?
O3A N1A C2A 118.6(4) ?
O2A N1A C2A 117.5(4) ?
O4A N2A O5A 124.0(4) ?
O4A N2A C4A 118.4(5) ?
O5A N2A C4A 117.6(5) ?
O7A N3A O6A 124.4(5) ?
O7A N3A C6A 118.9(5) ?
O6A N3A C6A 116.8(5) ?
O1A C1A C2A 123.5(4) y
O1A C1A C6A 124.8(4) y
C2A C1A C6A 111.5(3) y
C3A C2A N1A 116.9(4) ?
C3A C2A C1A 124.2(4) ?
N1A C2A C1A 118.9(4) ?
C2A C3A C4A 118.7(4) ?
C2A C3A H3A 127(4) ?
C4A C3A H3A 114(4) ?
C5A C4A C3A 122.3(4) ?
C5A C4A N2A 119.6(4) ?
C3A C4A N2A 118.1(4) ?
C4A C5A C6A 118.7(4) ?
C4A C5A H5A 122(3) ?
C6A C5A H5A 119(3) ?
C5A C6A C1A 124.4(4) ?
C5A C6A N3A 117.7(4) ?
C1A C6A N3A 117.8(4) ?
C9A N4A C7A 120.6(8) ?
C9A N4A C11A 102.8(9) ?
C7A N4A C11A 112.9(5) ?
C9A N4A H4A 102(4) ?
C7A N4A H4A 101(3) ?
C11A N4A H4A 118(4) ?
N4A C7A C8A 114.0(5) ?
N4A C7A H7A 108.7 ?
C8A C7A H7A 108.7 ?
N4A C7A H7B 108.7 ?
C8A C7A H7B 108.7 ?
H7A C7A H7B 107.6 ?
C7A C8A H8A 109.5 ?
C7A C8A H8B 109.5 ?
H8A C8A H8B 109.5 ?
C7A C8A H8C 109.5 ?
H8A C8A H8C 109.5 ?
H8B C8A H8C 109.5 ?
N4A C9A C10A 118.5(10) ?
N4A C9A H9A 107.7 ?
C10A C9A H9A 107.7 ?
N4A C9A H9B 107.7 ?
C10A C9A H9B 107.7 ?
H9A C9A H9B 107.1 ?
C9A C10A H10A 109.5 ?
C9A C10A H10B 109.5 ?
H10A C10A H10B 109.5 ?
C9A C10A H10C 109.5 ?
H10A C10A H10C 109.5 ?
H10B C10A H10C 109.5 ?
C12A C11A N4A 113.4(8) ?
C12A C11A H11A 108.9 ?
N4A C11A H11A 108.9 ?
C12A C11A H11B 108.9 ?
N4A C11A H11B 108.9 ?
H11A C11A H11B 107.7 ?
C11A C12A H12A 109.5 ?
C11A C12A H12B 109.5 ?
H12A C12A H12B 109.5 ?
C11A C12A H12C 109.5 ?
H12A C12A H12C 109.5 ?
H12B C12A H12C 109.5 ?
O2B N1B O3B 121.5(6) ?
O2B N1B C2B 119.4(5) ?
O3B N1B C2B 119.0(5) ?
O5B N2B O4B 122.7(4) ?
O5B N2B C4B 118.4(4) ?
O4B N2B C4B 118.9(4) ?
O7B N3B O6B 123.4(5) ?
O7B N3B C6B 118.3(6) ?
O6B N3B C6B 118.2(5) ?
O1B C1B C6B 125.0(4) y
O1B C1B C2B 123.4(4) y
C6B C1B C2B 111.5(3) y
C5B C6B C1B 125.1(4) ?
C5B C6B N3B 116.1(4) ?
C1B C6B N3B 118.9(4) ?
C4B C5B C6B 118.5(4) ?
C4B C5B H3B 123(3) ?
C6B C5B H3B 118(3) ?
C5B C4B C3B 121.4(4) ?
C5B C4B N2B 119.7(4) ?
C3B C4B N2B 118.9(4) ?
C2B C3B C4B 118.7(4) ?
C2B C3B H5B 113(4) ?
C4B C3B H5B 128(4) ?
C3B C2B C1B 124.8(4) ?
C3B C2B N1B 116.0(4) ?
C1B C2B N1B 119.2(4) ?
C11B N4B C7B 114.3(4) ?
C11B N4B C9B 110.5(4) ?
C7B N4B C9B 113.2(4) ?
C11B N4B H4B 110(5) ?
C7B N4B H4B 96(5) ?
C9B N4B H4B 113(5) ?
N4B C7B C8B 112.3(5) ?
N4B C7B H7C 109.1 ?
C8B C7B H7C 109.1 ?
N4B C7B H7D 109.1 ?
C8B C7B H7D 109.1 ?
H7C C7B H7D 107.9 ?
C7B C8B H8D 109.5 ?
C7B C8B H8E 109.5 ?
H8D C8B H8E 109.5 ?
C7B C8B H8F 109.5 ?
H8D C8B H8F 109.5 ?
H8E C8B H8F 109.5 ?
C10B C9B N4B 115.1(5) ?
C10B C9B H9C 108.5 ?
N4B C9B H9C 108.5 ?
C10B C9B H9D 108.5 ?
N4B C9B H9D 108.5 ?
H9C C9B H9D 107.5 ?
C9B C10B H10D 109.5 ?
C9B C10B H10E 109.5 ?
H10D C10B H10E 109.5 ?
C9B C10B H10F 109.5 ?
H10D C10B H10F 109.5 ?
H10E C10B H10F 109.5 ?
C12B C11B N4B 113.5(5) ?
C12B C11B H11C 108.9 ?
N4B C11B H11C 108.9 ?
C12B C11B H11D 108.9 ?
N4B C11B H11D 108.9 ?
H11C C11B H11D 107.7 ?
C11B C12B H12D 109.5 ?
C11B C12B H12E 109.5 ?
H12D C12B H12E 109.5 ?
C11B C12B H12F 109.5 ?
H12D C12B H12F 109.5 ?
H12E C12B H12F 109.5 ?

loop_
_geom_bond_atom_site_label_1
_geom_bond_atom_site_label_2
_geom_bond_distance
_geom_bond_publ_flag
O1A C1A 1.234(5) y
O2A N1A 1.233(6) ?
O3A N1A 1.226(6) ?
O4A N2A 1.219(6) ?
O5A N2A 1.232(6) ?
O6A N3A 1.217(7) ?
O7A N3A 1.210(6) ?
N1A C2A 1.447(6) ?
N2A C4A 1.463(6) ?
N3A C6A 1.457(6) ?
C1A C2A 1.450(5) y
C1A C6A 1.454(6) y
C2A C3A 1.373(6) ?
C3A C4A 1.378(7) ?
C3A H3A 1.00(6) ?
C4A C5A 1.368(7) ?
C5A C6A 1.371(6) ?
C5A H5A 0.97(5) ?
N4A C9A 1.444(8) y
N4A C7A 1.477(8) y
N4A C11A 1.487(13) y
N4A H4A 1.01(7) ?
C7A C8A 1.526(9) ?
C7A H7A 0.9700 ?
C7A H7B 0.9700 ?
C8A H8A 0.9600 ?
C8A H8B 0.9600 ?
C8A H8C 0.9600 ?
C9A C10A 1.479(10) ?
C9A H9A 0.9700 ?
C9A H9B 0.9700 ?
C10A H10A 0.9600 ?
C10A H10B 0.9600 ?
C10A H10C 0.9600 ?
C11A C12A 1.49(2) ?
C11A H11A 0.9700 ?
C11A H11B 0.9700 ?
C12A H12A 0.9600 ?
C12A H12B 0.9600 ?
C12A H12C 0.9600 ?
O1B C1B 1.250(5) y
O2B N1B 1.200(7) ?
O3B N1B 1.227(7) ?
O4B N2B 1.222(5) ?
O5B N2B 1.218(6) ?
O6B N3B 1.226(7) ?
O7B N3B 1.215(7) ?
N1B C2B 1.447(7) ?
N2B C4B 1.447(5) ?
N3B C6B 1.454(6) ?
C1B C6B 1.431(7) y
C1B C2B 1.441(6) y
C6B C5B 1.379(6) ?
C5B C4B 1.369(6) ?
C5B H3B 0.93(5) ?
C4B C3B 1.393(6) ?
C3B C2B 1.362(6) ?
C3B H5B 0.97(6) ?
N4B C11B 1.495(6) y
N4B C7B 1.502(7) y
N4B C9B 1.519(7) y
N4B H4B 1.00(8) ?
C7B C8B 1.539(9) ?
C7B H7C 0.9700 ?
C7B H7D 0.9700 ?
C8B H8D 0.9600 ?
C8B H8E 0.9600 ?
C8B H8F 0.9600 ?
C9B C10B 1.471(9) ?
C9B H9C 0.9700 ?
C9B H9D 0.9700 ?
C10B H10D 0.9600 ?
C10B H10E 0.9600 ?
C10B H10F 0.9600 ?
C11B C12B 1.470(10) ?
C11B H11C 0.9700 ?
C11B H11D 0.9700 ?
C12B H12D 0.9600 ?
C12B H12E 0.9600 ?
C12B H12F 0.9600 ?

loop_
_geom_hbond_atom_site_label_D
_geom_hbond_atom_site_label_H
_geom_hbond_atom_site_label_A
_geom_hbond_site_symmetry_A
_geom_hbond_distance_DH
_geom_hbond_distance_HA
_geom_hbond_distance_DA
_geom_hbond_angle_DHA
N4A H4A O1A . 1.01(7) 1.76(7) 2.767(5) 172(5)
N4B H4B O1B . 1.00(8) 1.82(8) 2.781(5) 160(7)
C10A H10B O2A . 0.96 2.42 3.307(13) 154
C10B H10F O2B . 0.96 2.53 3.483(9) 170
C12B H12E O7B . 0.96 2.64 3.258(10) 123
C7A H7A O5B 2_664 0.97 2.65 3.584(7) 162
C8A H8C O5A 4 0.96 2.68 3.448(10) 137
C10A H10A O6A 4 0.96 2.61 3.547(14) 166
C11A H11B O4B 2_674 0.97 2.62 3.265(9) 124
C12A H12A O6B 4_564 0.96 2.62 3.553(11) 163
C7B H7C O4A 2_665 0.97 2.60 3.454(7) 147
C9B H9D O4A 2_675 0.97 2.44 3.336(8) 154
C12B H12D O4B 3_465 0.96 2.58 3.496(8) 160

loop_
_geom_torsion_atom_site_label_1
_geom_torsion_atom_site_label_2
_geom_torsion_atom_site_label_3
_geom_torsion_atom_site_label_4
_geom_torsion
_geom_torsion_publ_flag
O3A N1A C2A C3A 35.3(6) ?
O2A N1A C2A C3A -143.1(4) ?
O3A N1A C2A C1A -142.8(4) ?
O2A N1A C2A C1A 38.8(6) ?
O1A C1A C2A C3A -172.0(4) ?
C6A C1A C2A C3A 3.4(5) ?
O1A C1A C2A N1A 6.0(6) ?
C6A C1A C2A N1A -178.6(4) ?
N1A C2A C3A C4A 178.8(4) ?
C1A C2A C3A C4A -3.2(6) ?
C2A C3A C4A C5A 1.9(6) ?
C2A C3A C4A N2A -177.3(4) ?
O4A N2A C4A C5A 178.8(4) ?
O5A N2A C4A C5A -2.0(7) ?
O4A N2A C4A C3A -2.0(6) ?
O5A N2A C4A C3A 177.3(5) ?
C3A C4A C5A C6A -1.3(6) ?
N2A C4A C5A C6A 177.9(4) ?
C4A C5A C6A C1A 1.8(7) ?
C4A C5A C6A N3A -179.0(4) ?
O1A C1A C6A C5A 172.6(4) ?
C2A C1A C6A C5A -2.7(6) ?
O1A C1A C6A N3A -6.6(6) ?
C2A C1A C6A N3A 178.1(4) ?
O7A N3A C6A C5A 143.2(5) ?
O6A N3A C6A C5A -38.2(7) ?
O7A N3A C6A C1A -37.6(7) ?
O6A N3A C6A C1A 141.1(5) ?
C9A N4A C7A C8A 60.5(9) ?
C11A N4A C7A C8A -61.5(9) ?
C7A N4A C9A C10A 67.1(11) ?
C11A N4A C9A C10A -166.1(11) y
C9A N4A C11A C12A 171.9(7) y
C7A N4A C11A C12A -56.6(8) ?
O1B C1B C6B C5B 173.8(4) ?
C2B C1B C6B C5B -2.4(6) ?
O1B C1B C6B N3B -6.1(7) ?
C2B C1B C6B N3B 177.7(4) ?
O7B N3B C6B C5B 138.8(5) ?
O6B N3B C6B C5B -38.6(7) ?
O7B N3B C6B C1B -41.3(7) ?
O6B N3B C6B C1B 141.3(5) ?
C1B C6B C5B C4B 3.0(6) ?
N3B C6B C5B C4B -177.1(4) ?
C6B C5B C4B C3B -1.8(6) ?
C6B C5B C4B N2B 176.6(4) ?
O5B N2B C4B C5B 3.9(7) ?
O4B N2B C4B C5B -177.4(4) ?
O5B N2B C4B C3B -177.7(4) ?
O4B N2B C4B C3B 1.1(6) ?
C5B C4B C3B C2B 0.2(6) ?
N2B C4B C3B C2B -178.2(4) ?
C4B C3B C2B C1B 0.4(7) ?
C4B C3B C2B N1B -178.7(4) ?
O1B C1B C2B C3B -175.6(4) ?
C6B C1B C2B C3B 0.7(6) ?
O1B C1B C2B N1B 3.4(6) ?
C6B C1B C2B N1B 179.6(4) ?
O2B N1B C2B C3B -140.7(6) ?
O3B N1B C2B C3B 36.1(8) ?
O2B N1B C2B C1B 40.3(7) ?
O3B N1B C2B C1B -142.9(6) ?
C11B N4B C7B C8B 63.2(7) ?
C9B N4B C7B C8B -64.5(7) ?
C11B N4B C9B C10B 173.2(5) y
C7B N4B C9B C10B -57.1(6) ?
C7B N4B C11B C12B 51.7(6) ?
C9B N4B C11B C12B -179.3(5) y

loop_
_cod_related_entry_id
_cod_related_entry_database
_cod_related_entry_code
1 ChemSpider 14625002
